data_1556799
loop_
_publ_author_name
'Aaker\"oy, Christer B'
'Spartz, Christine L.'
'Dembowski, Sean'
'Dwyre, Savannah'
'Desper, John'

_publ_section_title
;
 A systematic structural study of halogen bonding versus hydrogen bonding
 within competitive supramolecular systems.
;
_journal_issue 'Pt 5'
_journal_name_full IUCrJ
_journal_page_first 498
_journal_page_last 510
_journal_paper_doi 10.1107/S2052252515010854
_journal_volume 2
_journal_year 2015
_chemical_formula_moiety
;
(C6 H Br F4 O)2 (C12 H12 N2)
;
_chemical_formula_sum 'C24 H14 Br2 F8 N2 O2'
_chemical_formula_weight 674.19
_chemical_name_systematic
;
SD-1--20-12--5, 4-Br---F4-PhOH, 1,2-bis(4-pyridyl)ethane
;
_space_group_IT_number 15
_space_group_name_Hall '-C 2yc'
_space_group_name_H-M_alt 'C 1 2/c 1'
_symmetry_cell_setting monoclinic
_symmetry_space_group_name_H-M 'C 1 2/c 1'
_atom_sites_solution_hydrogens geom
_atom_sites_solution_primary direct
_atom_sites_solution_secondary difmap
_audit_creation_method SHELXL-97
_cell_angle_alpha 90.00
_cell_angle_beta 103.464(3)
_cell_angle_gamma 90.00
_cell_formula_units_Z 4
_cell_length_a 25.9125(16)
_cell_length_b 4.6925(3)
_cell_length_c 20.0909(12)
_cell_measurement_reflns_used 4226
_cell_measurement_temperature 120(2)
_cell_measurement_theta_max 32.42
_cell_measurement_theta_min 2.32
_cell_volume 2375.8(3)
_computing_cell_refinement 'Bruker SAINT'
_computing_data_collection 'Bruker APEX2'
_computing_data_reduction 'Bruker SAINT'
_computing_molecular_graphics 'Bruker SHELXTL'
_computing_publication_material 'Bruker SHELXTL'
_computing_structure_refinement 'SHELXL-97 (Sheldrick, 2008)'
_computing_structure_solution 'SHELXS-97 (Sheldrick, 2008)'
_diffrn_ambient_temperature 120(2)
_diffrn_measured_fraction_theta_full 0.986
_diffrn_measured_fraction_theta_max 0.941
_diffrn_measurement_device_type 'Bruker APEX-II CCD'
_diffrn_measurement_method '\f and \w scans'
_diffrn_radiation_monochromator graphite
_diffrn_radiation_source 'fine-focus sealed tube'
_diffrn_radiation_type MoK\a
_diffrn_radiation_wavelength 0.71073
_diffrn_reflns_av_R_equivalents 0.0370
_diffrn_reflns_av_sigmaI/netI 0.0443
_diffrn_reflns_limit_h_max 38
_diffrn_reflns_limit_h_min -37
_diffrn_reflns_limit_k_max 4
_diffrn_reflns_limit_k_min -7
_diffrn_reflns_limit_l_max 30
_diffrn_reflns_limit_l_min -26
_diffrn_reflns_number 11464
_diffrn_reflns_theta_full 27.50
_diffrn_reflns_theta_max 32.57
_diffrn_reflns_theta_min 2.08
_exptl_absorpt_coefficient_mu 3.502
_exptl_absorpt_correction_T_max 0.5410
_exptl_absorpt_correction_T_min 0.4197
_exptl_absorpt_correction_type multi-scan
_exptl_absorpt_process_details SADABS
_exptl_crystal_colour colourless
_exptl_crystal_density_diffrn 1.885
_exptl_crystal_density_method 'not measured'
_exptl_crystal_description prism
_exptl_crystal_F_000 1320
_exptl_crystal_size_max 0.30
_exptl_crystal_size_mid 0.24
_exptl_crystal_size_min 0.20
_refine_diff_density_max 0.946
_refine_diff_density_min -0.966
_refine_diff_density_rms 0.106
_refine_ls_extinction_method none
_refine_ls_goodness_of_fit_ref 1.052
_refine_ls_hydrogen_treatment mixed
_refine_ls_matrix_type full
_refine_ls_number_parameters 175
_refine_ls_number_reflns 4064
_refine_ls_number_restraints 0
_refine_ls_restrained_S_all 1.052
_refine_ls_R_factor_all 0.0591
_refine_ls_R_factor_gt 0.0385
_refine_ls_shift/su_max 0.001
_refine_ls_shift/su_mean 0.000
_refine_ls_structure_factor_coef Fsqd
_refine_ls_weighting_details 'calc w=1/[\s^2^(Fo^2^)+(0.0600P)^2^+0.0000P] where P=(Fo^2^+2Fc^2^)/3'
_refine_ls_weighting_scheme calc
_refine_ls_wR_factor_gt 0.0989
_refine_ls_wR_factor_ref 0.1085
_reflns_number_gt 3044
_reflns_number_total 4064
_reflns_threshold_expression >2sigma(I)
_cod_data_source_file lc5065.cif
_cod_data_source_block BrF4OH11
_cod_depositor_comments
;
The following automatic conversions were performed:

data item '_symmetry_cell_setting' value 'Monoclinic' was changed to
'monoclinic' in accordance with the
/home/saulius/struct/COD-crude-data/automatic-downloads/DataCite-retrospective/IUCr/depositions/lib/dictionaries/cif_core.dic
dictionary named 'cif_core.dic' version 2.4.2 last updated on
2011-04-26.

Automatic conversion script
Id: cif_fix_values 7556 2019-12-06 15:28:31Z antanas 
;
_cod_original_sg_symbol_H-M C2/c
_cod_database_code 1556799
_publcif_datablock.id {4b955d6b-e817-46e8-8329-eb0fed9fa672}

loop_
_symmetry_equiv_pos_as_xyz
'x, y, z'
'-x, y, -z+1/2'
'x+1/2, y+1/2, z'
'-x+1/2, y+1/2, -z+1/2'
'-x, -y, -z'
'x, -y, z-1/2'
'-x+1/2, -y+1/2, -z'
'x+1/2, -y+1/2, z-1/2'

loop_
_atom_site_label
_atom_site_type_symbol
_atom_site_fract_x
_atom_site_fract_y
_atom_site_fract_z
_atom_site_U_iso_or_equiv
_atom_site_adp_type
_atom_site_occupancy
_atom_site_symmetry_multiplicity
_atom_site_calc_flag
_atom_site_refinement_flags
Br1 Br -0.024830(8) 1.28914(6) 0.063810(12) 0.02760(9) Uani 1 1 d .
N11 N 0.16779(8) 0.2178(4) 0.30189(10) 0.0251(4) Uani 1 1 d .
C12 C 0.21757(8) 0.1194(6) 0.31417(12) 0.0261(5) Uani 1 1 d .
H12 H 0.2395 0.1757 0.2846 0.031 Uiso 1 1 calc R
C13 C 0.23829(9) -0.0591(6) 0.36761(12) 0.0270(5) Uani 1 1 d .
H13 H 0.2738 -0.1245 0.3744 0.032 Uiso 1 1 calc R
C14 C 0.20734(8) -0.1444(5) 0.41189(11) 0.0238(4) Uani 1 1 d .
C15 C 0.15549(9) -0.0415(6) 0.39870(13) 0.0309(5) Uani 1 1 d .
H15 H 0.1327 -0.0938 0.4274 0.037 Uiso 1 1 calc R
C16 C 0.13768(9) 0.1363(6) 0.34377(13) 0.0306(5) Uani 1 1 d .
H16 H 0.1022 0.2041 0.3353 0.037 Uiso 1 1 calc R
C17 C 0.22955(9) -0.3300(5) 0.47264(12) 0.0262(5) Uani 1 1 d .
H17A H 0.2465 -0.4994 0.4575 0.031 Uiso 1 1 calc R
H17B H 0.2003 -0.3968 0.4927 0.031 Uiso 1 1 calc R
C21 C 0.11859(8) 0.7168(5) 0.17233(11) 0.0217(4) Uani 1 1 d .
O21 O 0.15971(6) 0.5547(4) 0.20005(9) 0.0277(4) Uani 1 1 d .
H21 H 0.1541(11) 0.455(7) 0.2344(15) 0.033 Uiso 1 1 d .
C22 C 0.12267(8) 0.9117(5) 0.12212(12) 0.0241(4) Uani 1 1 d .
F22 F 0.16889(5) 0.9300(4) 0.10234(8) 0.0337(3) Uani 1 1 d .
C23 C 0.08128(8) 1.0840(5) 0.09105(11) 0.0232(4) Uani 1 1 d .
F23 F 0.08858(6) 1.2668(3) 0.04240(8) 0.0311(3) Uani 1 1 d .
C24 C 0.03295(8) 1.0692(5) 0.10859(11) 0.0226(4) Uani 1 1 d .
C25 C 0.02791(8) 0.8774(5) 0.15865(11) 0.0223(4) Uani 1 1 d .
F25 F -0.01835(5) 0.8531(4) 0.17655(7) 0.0302(3) Uani 1 1 d .
C26 C 0.06948(8) 0.7066(5) 0.18980(11) 0.0216(4) Uani 1 1 d .
F26 F 0.06272(5) 0.5159(3) 0.23689(7) 0.0291(3) Uani 1 1 d .

loop_
_atom_site_aniso_label
_atom_site_aniso_U_11
_atom_site_aniso_U_22
_atom_site_aniso_U_33
_atom_site_aniso_U_23
_atom_site_aniso_U_13
_atom_site_aniso_U_12
Br1 0.02340(13) 0.03170(15) 0.02690(14) 0.00545(9) 0.00422(9) 0.00363(9)
N11 0.0209(8) 0.0328(11) 0.0214(9) 0.0029(8) 0.0050(7) 0.0000(7)
C12 0.0228(9) 0.0308(13) 0.0265(11) 0.0034(9) 0.0095(8) 0.0026(9)
C13 0.0223(9) 0.0323(13) 0.0270(11) 0.0034(10) 0.0072(8) 0.0040(9)
C14 0.0220(9) 0.0271(12) 0.0219(10) 0.0017(9) 0.0043(8) -0.0011(8)
C15 0.0219(9) 0.0419(15) 0.0306(12) 0.0099(11) 0.0099(8) -0.0003(10)
C16 0.0182(9) 0.0438(15) 0.0309(12) 0.0105(11) 0.0078(8) 0.0035(10)
C17 0.0260(10) 0.0284(14) 0.0238(11) 0.0052(9) 0.0052(8) 0.0007(9)
C21 0.0192(9) 0.0275(12) 0.0181(10) -0.0006(8) 0.0036(7) 0.0001(8)
O21 0.0206(7) 0.0357(10) 0.0286(8) 0.0085(7) 0.0090(6) 0.0060(7)
C22 0.0187(9) 0.0276(13) 0.0269(11) 0.0007(9) 0.0075(8) -0.0026(8)
F22 0.0218(6) 0.0423(10) 0.0411(8) 0.0122(7) 0.0154(6) 0.0004(6)
C23 0.0253(9) 0.0241(12) 0.0209(10) 0.0022(8) 0.0069(8) -0.0043(8)
F23 0.0294(7) 0.0327(8) 0.0335(8) 0.0134(6) 0.0117(6) 0.0001(6)
C24 0.0215(9) 0.0240(12) 0.0216(10) 0.0007(8) 0.0032(8) 0.0010(8)
C25 0.0200(9) 0.0287(12) 0.0198(9) -0.0006(9) 0.0076(7) 0.0007(8)
F25 0.0207(6) 0.0415(9) 0.0318(7) 0.0089(7) 0.0130(5) 0.0062(6)
C26 0.0216(9) 0.0261(11) 0.0183(9) 0.0020(8) 0.0068(8) -0.0006(8)
F26 0.0277(6) 0.0361(9) 0.0267(7) 0.0114(6) 0.0130(5) 0.0062(6)

loop_
_atom_type_symbol
_atom_type_description
_atom_type_scat_dispersion_real
_atom_type_scat_dispersion_imag
_atom_type_scat_source
C C 0.0033 0.0016 'International Tables Vol C Tables 4.2.6.8 and 6.1.1.4'
H H 0.0000 0.0000 'International Tables Vol C Tables 4.2.6.8 and 6.1.1.4'
N N 0.0061 0.0033 'International Tables Vol C Tables 4.2.6.8 and 6.1.1.4'
O O 0.0106 0.0060 'International Tables Vol C Tables 4.2.6.8 and 6.1.1.4'
F F 0.0171 0.0103 'International Tables Vol C Tables 4.2.6.8 and 6.1.1.4'
Br Br -0.2901 2.4595 'International Tables Vol C Tables 4.2.6.8 and 6.1.1.4'

loop_
_geom_angle_atom_site_label_1
_geom_angle_atom_site_label_2
_geom_angle_atom_site_label_3
_geom_angle
_geom_angle_site_symmetry_1
_geom_angle_site_symmetry_3
C16 N11 C12 117.8(2) . .
N11 C12 C13 122.8(2) . .
N11 C12 H12 118.6 . .
C13 C12 H12 118.6 . .
C12 C13 C14 120.0(2) . .
C12 C13 H13 120.0 . .
C14 C13 H13 120.0 . .
C13 C14 C15 117.0(2) . .
C13 C14 C17 121.3(2) . .
C15 C14 C17 121.7(2) . .
C16 C15 C14 119.4(2) . .
C16 C15 H15 120.3 . .
C14 C15 H15 120.3 . .
N11 C16 C15 123.1(2) . .
N11 C16 H16 118.5 . .
C15 C16 H16 118.5 . .
C14 C17 C17 111.7(3) . 7_546
C14 C17 H17A 109.3 . .
C17 C17 H17A 109.3 7_546 .
C14 C17 H17B 109.3 . .
C17 C17 H17B 109.3 7_546 .
H17A C17 H17B 107.9 . .
O21 C21 C22 119.8(2) . .
O21 C21 C26 124.5(2) . .
C22 C21 C26 115.8(2) . .
C21 O21 H21 112.0(19) . .
F22 C22 C23 118.8(2) . .
F22 C22 C21 118.7(2) . .
C23 C22 C21 122.5(2) . .
F23 C23 C22 118.61(19) . .
F23 C23 C24 120.5(2) . .
C22 C23 C24 120.9(2) . .
C25 C24 C23 117.7(2) . .
C25 C24 Br1 120.71(16) . .
C23 C24 Br1 121.50(17) . .
F25 C25 C26 119.1(2) . .
F25 C25 C24 119.7(2) . .
C26 C25 C24 121.12(19) . .
F26 C26 C25 119.56(19) . .
F26 C26 C21 118.4(2) . .
C25 C26 C21 122.0(2) . .

loop_
_geom_bond_atom_site_label_1
_geom_bond_atom_site_label_2
_geom_bond_distance
_geom_bond_site_symmetry_2
Br1 C24 1.868(2) .
N11 C16 1.330(3) .
N11 C12 1.338(3) .
C12 C13 1.369(3) .
C12 H12 0.9500 .
C13 C14 1.388(3) .
C13 H13 0.9500 .
C14 C15 1.394(3) .
C14 C17 1.501(3) .
C15 C16 1.375(3) .
C15 H15 0.9500 .
C16 H16 0.9500 .
C17 C17 1.534(5) 7_546
C17 H17A 0.9900 .
C17 H17B 0.9900 .
C21 O21 1.322(3) .
C21 C22 1.384(3) .
C21 C26 1.397(3) .
O21 H21 0.87(3) .
C22 F22 1.350(2) .
C22 C23 1.372(3) .
C23 F23 1.346(3) .
C23 C24 1.379(3) .
C24 C25 1.378(3) .
C25 F25 1.334(2) .
C25 C26 1.371(3) .
C26 F26 1.343(3) .

loop_
_geom_hbond_atom_site_label_D
_geom_hbond_atom_site_label_H
_geom_hbond_atom_site_label_A
_geom_hbond_distance_DH
_geom_hbond_distance_HA
_geom_hbond_distance_DA
_geom_hbond_angle_DHA
O21 H21 N11 0.87(3) 1.73(3) 2.556(3) 158(3)

loop_
_geom_torsion_atom_site_label_1
_geom_torsion_atom_site_label_2
_geom_torsion_atom_site_label_3
_geom_torsion_atom_site_label_4
_geom_torsion
_geom_torsion_site_symmetry_4
C16 N11 C12 C13 -0.1(4) .
N11 C12 C13 C14 -0.2(4) .
C12 C13 C14 C15 0.3(4) .
C12 C13 C14 C17 -177.4(2) .
C13 C14 C15 C16 -0.1(4) .
C17 C14 C15 C16 177.6(3) .
C12 N11 C16 C15 0.4(4) .
C14 C15 C16 N11 -0.2(4) .
C13 C14 C17 C17 69.4(3) 7_546
C15 C14 C17 C17 -108.2(3) 7_546
O21 C21 C22 F22 0.4(3) .
C26 C21 C22 F22 -179.3(2) .
O21 C21 C22 C23 179.5(2) .
C26 C21 C22 C23 -0.2(4) .
F22 C22 C23 F23 -0.6(3) .
C21 C22 C23 F23 -179.7(2) .
F22 C22 C23 C24 178.7(2) .
C21 C22 C23 C24 -0.3(4) .
F23 C23 C24 C25 179.8(2) .
C22 C23 C24 C25 0.5(4) .
F23 C23 C24 Br1 2.4(3) .
C22 C23 C24 Br1 -176.91(18) .
C23 C24 C25 F25 -179.1(2) .
Br1 C24 C25 F25 -1.6(3) .
C23 C24 C25 C26 -0.2(4) .
Br1 C24 C25 C26 177.27(18) .
F25 C25 C26 F26 0.9(3) .
C24 C25 C26 F26 -178.0(2) .
F25 C25 C26 C21 178.5(2) .
C24 C25 C26 C21 -0.4(4) .
O21 C21 C26 F26 -1.5(4) .
C22 C21 C26 F26 178.2(2) .
O21 C21 C26 C25 -179.1(2) .
C22 C21 C26 C25 0.5(3) .
